data_2106970
loop_
_publ_author_name
'Gramaccioli, C.M.'
'Liborio, G.'
'Pilati, T.'

_publ_section_title
;
 Structure of Medaite, Mn6 (V Si5 O18 (O H)): The Presence of a New Kind
 of Heteropolysilicate Anion
;
_journal_name_full 'Acta Crystallographica B (24,1968-38,1982)'
_journal_page_first 1972
_journal_page_last 1978
_journal_volume 37
_journal_year 1981
_chemical_formula_sum 'H Mn6 O19 Si5 V'
_chemical_name_systematic 'Mn6 (V Si5 O18 (O H))'
_space_group_IT_number 14
_symmetry_space_group_name_Hall '-P 2yn'
_symmetry_space_group_name_H-M 'P 1 21/n 1'
_cell_angle_alpha 90
_cell_angle_beta 95.4
_cell_angle_gamma 90
_cell_formula_units_Z 4
_cell_length_a 6.712
_cell_length_b 28.948
_cell_length_c 7.578
_cell_volume 1465.863
_citation_journal_id_ASTM ACBCAR
_cod_data_source_file Gramaccioli_ACBCAR_1981_1577.cif
_cod_data_source_block H1Mn6O19Si5V1
_cod_original_sg_symbol_Hall '-P 2ybc (x-z,y,z)'
_cod_original_formula_sum 'H1 Mn6 O19 Si5 V1'
_cod_database_code 2106970

loop_
_symmetry_equiv_pos_as_xyz
x,y,z
-x+1/2,y+1/2,-z+1/2
-x,-y,-z
x-1/2,-y-1/2,z-1/2

loop_
_atom_site_label
_atom_site_type_symbol
_atom_site_fract_x
_atom_site_fract_y
_atom_site_fract_z
_atom_site_occupancy
_atom_site_U_iso_or_equiv
Si5 Si+4 1.0371 -0.14571 -0.1141 1 0.0
O10 O-2 0.8053 0.03026 0.4235 1 0.0
O2 O-2 0.4569 0.20238 1.0889 1 0.0
O19 O-2 1.0326 -0.20096 -0.0516 1 0.0
O6 O-2 0.8896 0.19857 0.6003 1 0.0
Mn5 Mn+2 0.1412 0.07642 0.4413 1 0.0
O18 O-2 0.8647 -0.13917 -0.2766 1 0.0
Mn1 Mn+2 0.37 0.02239 0.1546 1 0.0
Mn3 Mn+2 0.4556 0.13625 0.2214 1 0.0
Si3 Si+4 0.8652 0.01208 0.2289 1 0.0
O5 O-2 0.5124 0.18469 0.45 1 0.0
O14 O-2 0.6306 -0.09027 0.0132 1 0.0
Mn4 Mn+2 0.6687 0.08683 0.9182 1 0.0
H1 H+1 0.967 -0.215 -0.159 1 0.0
Si2 Si+4 0.6415 0.0622 0.5159 1 0.0
O12 O-2 0.6854 0.02299 0.0754 1 0.0
Mn2 Mn+2 0.6808 0.31736 0.0237 1 0.0
Si4 Si+4 0.8158 -0.09403 0.1653 1 0.0
O3 O-2 0.2796 0.22463 0.7593 1 0.0
O8 O-2 0.4475 0.06913 0.3759 1 0.0
O13 O-2 0.8978 -0.04393 0.2448 1 0.0
O15 O-2 0.7787 -0.12081 0.3443 1 0.0
O4 O-2 0.6062 0.16425 0.789 1 0.0
O16 O-2 1.0031 -0.11675 0.0684 1 0.0
O7 O-2 0.7529 0.11262 0.5523 1 0.0
O9 O-2 0.5989 0.04201 0.7042 1 0.0
O1 O-2 0.6544 0.25772 0.8557 1 0.0
O17 O-2 1.2526 -0.12771 -0.1532 1 0.0
O11 O-2 1.0747 0.03697 0.2093 1 0.0
Si1 Si+4 0.694 0.16672 0.5892 1 0.0
Mn6 Mn+2 0.4742 0.25294 0.3087 1 0.0
V1 V+5 0.4926 0.21363 0.8804 1 0.0
